data_7028894
loop_
_publ_author_name
'Streubel, Rainer'
'Kyri, Andreas Wolfgang'
'Duan, Lili'
'Schnakenburg, Gregor'

_publ_section_title
;
 Synthesis of Li/OR phosphinidenoid complexes: on the evidence for
 intramolecular O-Li donation and the effect of cation encapsulation.
;
_journal_issue 5
_journal_name_full 'Dalton transactions (Cambridge, England : 2003)'
_journal_page_first 2088
_journal_page_last 2097
_journal_paper_doi 10.1039/c3dt52269e
_journal_volume 43
_journal_year 2014
_chemical_formula_moiety 'C25 H19 O6 P W'
_chemical_formula_sum 'C25 H19 O6 P W'
_chemical_formula_weight 630.22
_chemical_name_systematic
; 
 ? 
;
_space_group_IT_number 14
_symmetry_cell_setting monoclinic
_symmetry_space_group_name_Hall '-P 2ybc'
_symmetry_space_group_name_H-M 'P 1 21/c 1'
_atom_sites_solution_hydrogens geom
_atom_sites_solution_primary direct
_atom_sites_solution_secondary difmap
_audit_creation_method SHELXL-97
_cell_angle_alpha 90.00
_cell_angle_beta 102.748(4)
_cell_angle_gamma 90.00
_cell_formula_units_Z 4
_cell_length_a 11.6274(5)
_cell_length_b 11.7450(5)
_cell_length_c 17.5953(9)
_cell_measurement_reflns_used 5235
_cell_measurement_temperature 123(2)
_cell_measurement_theta_max 29.33
_cell_measurement_theta_min 2.94
_cell_volume 2343.65(19)
_computing_cell_refinement 'STOE X-AREA'
_computing_data_collection 'STOE X-AREA'
_computing_data_reduction 'STOE X-RED'
_computing_molecular_graphics 'DIAMOND (Brandenburg, 1999)'
_computing_publication_material 'SHELXL97 (Sheldrick, 1997)'
_computing_structure_refinement 'SHELXL-97 (Sheldrick, 1997)'
_computing_structure_solution 'SHELXS-97 (Sheldrick, 1990)'
_diffrn_ambient_temperature 123(2)
_diffrn_detector 'image plate (34 cm diameter)'
_diffrn_detector_area_resol_mean 6.67
_diffrn_detector_type STOE
_diffrn_measured_fraction_theta_full 0.992
_diffrn_measured_fraction_theta_max 0.992
_diffrn_measurement_details ' 223 frames, detector distance = 100 mm'
_diffrn_measurement_device '2-circle goniometer'
_diffrn_measurement_device_type 'STOE IPDS 2T'
_diffrn_measurement_method 'rotation method'
_diffrn_radiation_collimation '0.5 mm diameter, monocapillary'
_diffrn_radiation_monochromator 'plane graphite'
_diffrn_radiation_polarisn_norm 0
_diffrn_radiation_type 'Mo K\a'
_diffrn_radiation_wavelength 0.71073
_diffrn_reflns_av_R_equivalents 0.0457
_diffrn_reflns_av_sigmaI/netI 0.1183
_diffrn_reflns_limit_h_max 15
_diffrn_reflns_limit_h_min -15
_diffrn_reflns_limit_k_max 15
_diffrn_reflns_limit_k_min -13
_diffrn_reflns_limit_l_max 23
_diffrn_reflns_limit_l_min -17
_diffrn_reflns_number 12379
_diffrn_reflns_theta_full 28.00
_diffrn_reflns_theta_max 28.00
_diffrn_reflns_theta_min 2.93
_diffrn_source 'sealed X-ray tube, 12 x 0.4 mm long-fine focus'
_diffrn_source_current 45
_diffrn_source_power 2.25
_diffrn_source_voltage 50
_exptl_absorpt_coefficient_mu 5.036
_exptl_absorpt_correction_T_max 0.8636
_exptl_absorpt_correction_T_min 0.5833
_exptl_absorpt_correction_type integration
_exptl_absorpt_process_details 'STOE X-RED'
_exptl_crystal_colour colourless
_exptl_crystal_density_diffrn 1.786
_exptl_crystal_density_method 'not measured'
_exptl_crystal_description block
_exptl_crystal_F_000 1224
_exptl_crystal_size_max 0.12
_exptl_crystal_size_mid 0.05
_exptl_crystal_size_min 0.03
_refine_diff_density_max 0.604
_refine_diff_density_min -0.781
_refine_diff_density_rms 0.116
_refine_ls_extinction_method none
_refine_ls_goodness_of_fit_ref 0.950
_refine_ls_hydrogen_treatment mixed
_refine_ls_matrix_type full
_refine_ls_number_parameters 302
_refine_ls_number_reflns 5614
_refine_ls_number_restraints 4
_refine_ls_restrained_S_all 0.951
_refine_ls_R_factor_all 0.0540
_refine_ls_R_factor_gt 0.0229
_refine_ls_shift/su_max 0.021
_refine_ls_shift/su_mean 0.001
_refine_ls_structure_factor_coef Fsqd
_refine_ls_weighting_details 'calc w=1/[\s^2^(Fo^2^)+(0.0000P)^2^+0.0000P] where P=(Fo^2^+2Fc^2^)/3'
_refine_ls_weighting_scheme calc
_refine_ls_wR_factor_gt 0.0311
_refine_ls_wR_factor_ref 0.0341
_reflns_number_gt 3532
_reflns_number_total 5614
_reflns_threshold_expression >2sigma(I)
_cod_data_source_file c3dt52269e.txt
_cod_data_source_block s:\2224\xshape\2224
_cod_depositor_comments
;
The following automatic conversions were performed:

'_exptl_absorpt_correction_type' value 'Integration' changed to
'integration' according to
/usr/data/users/saulius/automatic-downloads/current/RSC/lib/dictionaries/cif_core.dic
dictionary named 'cif_core.dic' version 2.4.2 from 2011-04-26.

Automatic conversion script
Id: cif_fix_values 2281 2013-09-26 08:29:07Z andrius 
;
_cod_original_sg_symbol_H-M 'P 21/c'
_cod_database_code 7028894

loop_
_symmetry_equiv_pos_as_xyz
'x, y, z'
'-x, y+1/2, -z+1/2'
'-x, -y, -z'
'x, -y-1/2, z-1/2'

loop_
_atom_site_label
_atom_site_type_symbol
_atom_site_fract_x
_atom_site_fract_y
_atom_site_fract_z
_atom_site_U_iso_or_equiv
_atom_site_adp_type
_atom_site_occupancy
_atom_site_symmetry_multiplicity
_atom_site_calc_flag
_atom_site_refinement_flags
C1 C 0.1452(4) 0.0244(3) 0.9451(3) 0.0324(10) Uani 1 1 d .
H1A H 0.2203 -0.0168 0.9548 0.039 Uiso 1 1 calc R
H1B H 0.0879 -0.0144 0.9041 0.039 Uiso 1 1 calc R
H1C H 0.1153 0.0263 0.9930 0.039 Uiso 1 1 calc R
C2 C 0.1172(3) 0.3014(3) 0.8065(2) 0.0127(7) Uani 1 1 d .
C3 C 0.0055(3) 0.3168(3) 0.8391(2) 0.0134(8) Uani 1 1 d .
C4 C -0.0716(2) 0.2280(3) 0.8435(2) 0.0156(8) Uani 1 1 d .
H4A H -0.0545 0.1541 0.8270 0.019 Uiso 1 1 calc R
C5 C -0.1733(3) 0.2447(3) 0.8715(2) 0.0239(9) Uani 1 1 d .
H5A H -0.2244 0.1823 0.8742 0.029 Uiso 1 1 calc R
C6 C -0.2002(3) 0.3510(4) 0.8955(2) 0.0275(10) Uani 1 1 d .
H6A H -0.2697 0.3625 0.9146 0.033 Uiso 1 1 calc R
C7 C -0.1247(3) 0.4409(4) 0.8914(3) 0.0286(11) Uani 1 1 d .
H7A H -0.1425 0.5148 0.9076 0.034 Uiso 1 1 calc R
C8 C -0.0235(3) 0.4235(3) 0.8637(2) 0.0203(9) Uani 1 1 d .
H8A H 0.0276 0.4860 0.8615 0.024 Uiso 1 1 calc R
C9 C 0.2058(2) 0.3968(3) 0.83842(18) 0.0140(7) Uani 1 1 d .
C10 C 0.2646(2) 0.3943(4) 0.91628(18) 0.0155(7) Uani 1 1 d .
H10A H 0.2531 0.3317 0.9480 0.019 Uiso 1 1 calc R
C11 C 0.3400(3) 0.4819(3) 0.9484(2) 0.0213(9) Uani 1 1 d .
H11A H 0.3803 0.4786 1.0015 0.026 Uiso 1 1 calc R
C12 C 0.3563(3) 0.5740(3) 0.9029(2) 0.0207(9) Uani 1 1 d .
H12A H 0.4083 0.6338 0.9247 0.025 Uiso 1 1 calc R
C13 C 0.2965(3) 0.5787(3) 0.8255(2) 0.0210(9) Uani 1 1 d .
H13A H 0.3065 0.6424 0.7943 0.025 Uiso 1 1 calc R
C14 C 0.2218(3) 0.4902(3) 0.7936(2) 0.0166(8) Uani 1 1 d .
H14A H 0.1813 0.4937 0.7405 0.020 Uiso 1 1 calc R
C15 C 0.0882(3) 0.2900(3) 0.7174(2) 0.0133(8) Uani 1 1 d .
C16 C 0.1776(3) 0.2949(3) 0.6759(2) 0.0141(8) Uani 1 1 d .
H16A H 0.2557 0.3123 0.7029 0.017 Uiso 1 1 calc R
C17 C 0.1558(3) 0.2751(3) 0.5972(2) 0.0190(9) Uani 1 1 d .
H17A H 0.2183 0.2800 0.5706 0.023 Uiso 1 1 calc R
C18 C 0.0433(3) 0.2481(3) 0.5563(2) 0.0221(9) Uani 1 1 d .
H18A H 0.0281 0.2341 0.5018 0.027 Uiso 1 1 calc R
C19 C -0.0468(3) 0.2419(3) 0.5961(2) 0.0212(9) Uani 1 1 d .
H19A H -0.1243 0.2229 0.5687 0.025 Uiso 1 1 calc R
C20 C -0.0252(3) 0.2629(3) 0.6751(2) 0.0180(8) Uani 1 1 d .
H20A H -0.0883 0.2589 0.7012 0.022 Uiso 1 1 calc R
C21 C 0.5610(3) 0.0441(3) 0.8483(2) 0.0189(8) Uani 1 1 d U
C22 C 0.3778(3) 0.0979(4) 0.7153(2) 0.0200(8) Uani 1 1 d .
C23 C 0.4603(3) 0.2719(3) 0.8233(2) 0.0204(9) Uani 1 1 d .
C24 C 0.4314(3) 0.1340(3) 0.9513(3) 0.0191(9) Uani 1 1 d U
C25 C 0.3447(3) -0.0543(3) 0.8368(3) 0.0241(10) Uani 1 1 d .
O1 O 0.16260(18) 0.13848(19) 0.92097(15) 0.0204(6) Uani 1 1 d .
O2 O 0.6526(2) 0.0017(2) 0.85990(17) 0.0306(7) Uani 1 1 d U
O3 O 0.3740(2) 0.0951(3) 0.64992(16) 0.0309(7) Uani 1 1 d .
O4 O 0.4968(2) 0.3590(2) 0.81446(18) 0.0338(8) Uani 1 1 d .
O5 O 0.4523(2) 0.1498(2) 1.01758(17) 0.0371(8) Uani 1 1 d .
O6 O 0.3157(2) -0.1468(2) 0.8370(2) 0.0403(9) Uani 1 1 d .
P P 0.19105(7) 0.15905(8) 0.83604(6) 0.0142(2) Uani 1 1 d U
H26 H 0.106(2) 0.095(3) 0.7968(18) 0.017 Uiso 1 1 d .
W W 0.399356(12) 0.109924(13) 0.834293(10) 0.01485(4) Uani 1 1 d U

loop_
_atom_site_aniso_label
_atom_site_aniso_U_11
_atom_site_aniso_U_22
_atom_site_aniso_U_33
_atom_site_aniso_U_23
_atom_site_aniso_U_13
_atom_site_aniso_U_12
C1 0.050(3) 0.022(2) 0.031(3) 0.003(2) 0.022(2) -0.0033(19)
C2 0.0118(14) 0.0094(16) 0.016(2) 0.0016(15) 0.0023(14) 0.0002(12)
C3 0.0123(15) 0.0189(18) 0.0073(18) 0.0004(15) -0.0016(13) -0.0033(13)
C4 0.0173(18) 0.0160(17) 0.012(2) -0.0023(16) 0.0006(15) -0.0035(13)
C5 0.0151(16) 0.031(2) 0.025(2) -0.0001(19) 0.0026(16) -0.0071(15)
C6 0.0148(17) 0.043(3) 0.027(2) 0.000(2) 0.0080(16) 0.0047(16)
C7 0.0196(19) 0.032(2) 0.035(3) -0.006(2) 0.0077(18) 0.0054(17)
C8 0.0157(16) 0.017(2) 0.027(2) -0.0034(16) 0.0022(16) 0.0002(13)
C9 0.0109(12) 0.0120(15) 0.0182(17) -0.0034(19) 0.0013(12) 0.0017(16)
C10 0.0179(13) 0.0113(15) 0.0177(17) 0.001(2) 0.0053(12) 0.0026(17)
C11 0.0181(17) 0.023(2) 0.022(2) -0.0051(18) 0.0006(16) 0.0016(15)
C12 0.0191(16) 0.0154(19) 0.027(2) -0.0089(16) 0.0028(16) -0.0062(13)
C13 0.0241(17) 0.013(2) 0.027(2) -0.0008(15) 0.0092(16) -0.0004(13)
C14 0.0165(16) 0.0121(17) 0.020(2) -0.0026(15) 0.0019(15) -0.0005(13)
C15 0.0173(16) 0.0094(17) 0.0131(19) 0.0038(15) 0.0030(14) 0.0017(13)
C16 0.0163(16) 0.0082(17) 0.017(2) 0.0026(15) 0.0027(15) 0.0039(13)
C17 0.0240(19) 0.019(2) 0.016(2) 0.0039(17) 0.0084(17) 0.0027(16)
C18 0.0254(18) 0.023(2) 0.015(2) 0.0003(17) -0.0016(16) -0.0015(15)
C19 0.0214(17) 0.024(2) 0.015(2) 0.0001(17) -0.0039(16) -0.0019(15)
C20 0.0155(16) 0.0196(19) 0.020(2) -0.0015(17) 0.0062(15) -0.0009(14)
C21 0.0199(14) 0.0148(18) 0.024(2) 0.0018(16) 0.0088(16) 0.0003(12)
C22 0.0156(15) 0.017(2) 0.028(2) -0.001(2) 0.0049(15) 0.0017(16)
C23 0.0183(17) 0.0167(19) 0.025(2) 0.0003(18) 0.0028(16) 0.0028(15)
C24 0.0190(17) 0.013(2) 0.0243(16) 0.0037(16) 0.0032(16) 0.0032(14)
C25 0.0202(18) 0.018(2) 0.034(3) -0.004(2) 0.0045(17) 0.0032(15)
O1 0.0267(12) 0.0158(15) 0.0205(14) 0.0000(11) 0.0090(10) -0.0015(10)
O2 0.0186(11) 0.0303(16) 0.0434(19) 0.0042(14) 0.0081(12) 0.0076(11)
O3 0.0309(13) 0.0361(19) 0.0260(16) -0.0058(16) 0.0071(12) 0.0043(14)
O4 0.0274(13) 0.0199(17) 0.055(2) 0.0068(14) 0.0101(13) -0.0033(11)
O5 0.0403(15) 0.048(2) 0.0212(17) -0.0003(15) 0.0025(13) -0.0011(13)
O6 0.0380(16) 0.0135(15) 0.070(2) 0.0000(15) 0.0124(16) -0.0048(12)
P 0.0154(4) 0.0124(4) 0.0148(5) 0.0013(4) 0.0035(4) -0.0010(3)
W 0.01394(5) 0.01092(5) 0.01967(7) 0.00055(10) 0.00366(4) 0.00070(9)

loop_
_atom_type_symbol
_atom_type_description
_atom_type_scat_dispersion_real
_atom_type_scat_dispersion_imag
_atom_type_scat_source
C C 0.0033 0.0016 'International Tables Vol C Tables 4.2.6.8 and 6.1.1.4'
H H 0.0000 0.0000 'International Tables Vol C Tables 4.2.6.8 and 6.1.1.4'
O O 0.0106 0.0060 'International Tables Vol C Tables 4.2.6.8 and 6.1.1.4'
P P 0.1023 0.0942 'International Tables Vol C Tables 4.2.6.8 and 6.1.1.4'
W W -0.8490 6.8722 'International Tables Vol C Tables 4.2.6.8 and 6.1.1.4'

loop_
_geom_angle_atom_site_label_1
_geom_angle_atom_site_label_2
_geom_angle_atom_site_label_3
_geom_angle
O1 C1 H1A 109.5
O1 C1 H1B 109.5
H1A C1 H1B 109.5
O1 C1 H1C 109.5
H1A C1 H1C 109.5
H1B C1 H1C 109.5
C15 C2 C3 112.1(2)
C15 C2 C9 114.4(3)
C3 C2 C9 109.3(3)
C15 C2 P 100.8(2)
C3 C2 P 111.7(2)
C9 C2 P 108.3(2)
C4 C3 C8 117.1(3)
C4 C3 C2 122.7(3)
C8 C3 C2 120.2(3)
C3 C4 C5 121.5(3)
C3 C4 H4A 119.2
C5 C4 H4A 119.2
C6 C5 C4 120.3(4)
C6 C5 H5A 119.8
C4 C5 H5A 119.8
C5 C6 C7 119.1(4)
C5 C6 H6A 120.4
C7 C6 H6A 120.4
C8 C7 C6 120.2(4)
C8 C7 H7A 119.9
C6 C7 H7A 119.9
C7 C8 C3 121.7(3)
C7 C8 H8A 119.2
C3 C8 H8A 119.2
C14 C9 C10 118.6(3)
C14 C9 C2 122.0(3)
C10 C9 C2 119.2(3)
C11 C10 C9 121.0(4)
C11 C10 H10A 119.5
C9 C10 H10A 119.5
C12 C11 C10 120.0(3)
C12 C11 H11A 120.0
C10 C11 H11A 120.0
C11 C12 C13 119.7(3)
C11 C12 H12A 120.1
C13 C12 H12A 120.1
C12 C13 C14 120.0(3)
C12 C13 H13A 120.0
C14 C13 H13A 120.0
C9 C14 C13 120.7(3)
C9 C14 H14A 119.6
C13 C14 H14A 119.6
C16 C15 C20 116.9(3)
C16 C15 C2 120.6(3)
C20 C15 C2 122.2(3)
C17 C16 C15 121.9(3)
C17 C16 H16A 119.1
C15 C16 H16A 119.1
C16 C17 C18 120.5(4)
C16 C17 H17A 119.8
C18 C17 H17A 119.8
C17 C18 C19 118.9(4)
C17 C18 H18A 120.6
C19 C18 H18A 120.6
C20 C19 C18 120.7(3)
C20 C19 H19A 119.7
C18 C19 H19A 119.7
C19 C20 C15 121.2(4)
C19 C20 H20A 119.4
C15 C20 H20A 119.4
O2 C21 W 175.7(3)
O3 C22 W 174.8(3)
O4 C23 W 176.5(4)
O5 C24 W 178.0(3)
O6 C25 W 178.4(5)
C1 O1 P 119.0(2)
O1 P C2 102.20(15)
O1 P W 111.92(8)
C2 P W 125.58(11)
O1 P H26 96.8(14)
C2 P H26 96.9(14)
W P H26 118.7(14)
C21 W C24 88.39(15)
C21 W C25 85.41(14)
C24 W C25 95.63(17)
C21 W C23 92.02(14)
C24 W C23 88.68(15)
C25 W C23 174.91(19)
C21 W C22 89.94(15)
C24 W C22 174.60(16)
C25 W C22 89.35(18)
C23 W C22 86.25(16)
C21 W P 167.77(11)
C24 W P 85.22(10)
C25 W P 84.86(11)
C23 W P 98.23(10)
C22 W P 97.33(9)

loop_
_geom_bond_atom_site_label_1
_geom_bond_atom_site_label_2
_geom_bond_distance
C1 O1 1.434(5)
C1 H1A 0.9800
C1 H1B 0.9800
C1 H1C 0.9800
C2 C15 1.535(5)
C2 C3 1.541(5)
C2 C9 1.542(4)
C2 P 1.899(3)
C3 C4 1.389(4)
C3 C8 1.392(5)
C4 C5 1.392(5)
C4 H4A 0.9500
C5 C6 1.376(5)
C5 H5A 0.9500
C6 C7 1.386(5)
C6 H6A 0.9500
C7 C8 1.385(5)
C7 H7A 0.9500
C8 H8A 0.9500
C9 C14 1.388(5)
C9 C10 1.390(4)
C10 C11 1.388(5)
C10 H10A 0.9500
C11 C12 1.382(5)
C11 H11A 0.9500
C12 C13 1.387(5)
C12 H12A 0.9500
C13 C14 1.391(4)
C13 H13A 0.9500
C14 H14A 0.9500
C15 C16 1.398(5)
C15 C20 1.400(4)
C16 C17 1.370(5)
C16 H16A 0.9500
C17 C18 1.384(5)
C17 H17A 0.9500
C18 C19 1.384(6)
C18 H18A 0.9500
C19 C20 1.379(5)
C19 H19A 0.9500
C20 H20A 0.9500
C21 O2 1.152(4)
C21 W 1.997(3)
C22 O3 1.142(4)
C22 W 2.058(4)
C23 O4 1.131(4)
C23 W 2.055(4)
C24 O5 1.153(5)
C24 W 2.030(4)
C25 O6 1.138(4)
C25 W 2.035(4)
O1 P 1.618(3)
P W 2.4966(9)
P H26 1.31(3)

loop_
_geom_torsion_atom_site_label_1
_geom_torsion_atom_site_label_2
_geom_torsion_atom_site_label_3
_geom_torsion_atom_site_label_4
_geom_torsion
C15 C2 C3 C4 74.4(4)
C9 C2 C3 C4 -157.7(3)
P C2 C3 C4 -37.9(4)
C15 C2 C3 C8 -104.0(4)
C9 C2 C3 C8 23.9(4)
P C2 C3 C8 143.8(3)
C8 C3 C4 C5 -0.2(5)
C2 C3 C4 C5 -178.6(3)
C3 C4 C5 C6 0.3(6)
C4 C5 C6 C7 -0.1(6)
C5 C6 C7 C8 -0.2(6)
C6 C7 C8 C3 0.3(6)
C4 C3 C8 C7 -0.1(5)
C2 C3 C8 C7 178.3(3)
C15 C2 C9 C14 24.2(4)
C3 C2 C9 C14 -102.4(4)
P C2 C9 C14 135.7(3)
C15 C2 C9 C10 -161.3(3)
C3 C2 C9 C10 72.1(4)
P C2 C9 C10 -49.8(4)
C14 C9 C10 C11 -1.5(5)
C2 C9 C10 C11 -176.2(3)
C9 C10 C11 C12 0.8(5)
C10 C11 C12 C13 0.5(5)
C11 C12 C13 C14 -1.0(5)
C10 C9 C14 C13 1.0(5)
C2 C9 C14 C13 175.6(3)
C12 C13 C14 C9 0.2(5)
C3 C2 C15 C16 169.1(3)
C9 C2 C15 C16 43.9(4)
P C2 C15 C16 -72.0(3)
C3 C2 C15 C20 -17.7(4)
C9 C2 C15 C20 -142.9(3)
P C2 C15 C20 101.2(3)
C20 C15 C16 C17 0.6(5)
C2 C15 C16 C17 174.2(3)
C15 C16 C17 C18 -0.8(5)
C16 C17 C18 C19 0.3(5)
C17 C18 C19 C20 0.4(5)
C18 C19 C20 C15 -0.6(5)
C16 C15 C20 C19 0.1(5)
C2 C15 C20 C19 -173.4(3)
C1 O1 P C2 146.9(3)
C1 O1 P W -76.3(3)
C15 C2 P O1 -151.9(2)
C3 C2 P O1 -32.7(2)
C9 C2 P O1 87.7(2)
C15 C2 P W 79.5(2)
C3 C2 P W -161.36(17)
C9 C2 P W -40.9(3)
O2 C21 W C24 51(4)
O2 C21 W C25 -45(4)
O2 C21 W C23 140(4)
O2 C21 W C22 -134(4)
O2 C21 W P -7(5)
O5 C24 W C21 62(10)
O5 C24 W C25 148(10)
O5 C24 W C23 -30(10)
O5 C24 W C22 -10(11)
O5 C24 W P -128(10)
O6 C25 W C21 -49(15)
O6 C25 W C24 -137(15)
O6 C25 W C23 11(16)
O6 C25 W C22 41(15)
O6 C25 W P 138(15)
O4 C23 W C21 50(5)
O4 C23 W C24 139(5)
O4 C23 W C25 -9(6)
O4 C23 W C22 -39(5)
O4 C23 W P -136(5)
O3 C22 W C21 -49(4)
O3 C22 W C24 23(5)
O3 C22 W C25 -134(4)
O3 C22 W C23 43(4)
O3 C22 W P 141(4)
O1 P W C21 36.5(5)
C2 P W C21 161.1(5)
O1 P W C24 -22.24(14)
C2 P W C24 102.38(17)
O1 P W C25 73.87(16)
C2 P W C25 -161.51(19)
O1 P W C23 -110.20(15)
C2 P W C23 14.41(18)
O1 P W C22 162.55(15)
C2 P W C22 -72.84(18)
